data_4069220
loop_
_publ_author_name
'Steinke, Tobias'
'Shaw, Bryan K.'
'Jong, Howard'
'Patrick, Brian O.'
'Fryzuk, Michael D.'

_publ_section_title
;
 Synthesis and Coordination Chemistry of a Tridentateo-Phenylene-Bridged
 Diphosphine&#x2212;NHC System
;
_journal_issue 9
_journal_name_full Organometallics
_journal_page_first 2830
_journal_paper_doi 10.1021/om9000764
_journal_volume 28
_journal_year 2009
_chemical_formula_sum 'C27 H40.91 F6 N2 Ni P3'
_chemical_formula_weight 659.14
_chemical_name_systematic
;
 ?
;
_space_group_IT_number 14
_symmetry_space_group_name_Hall '-P 2yn'
_symmetry_space_group_name_H-M 'P 1 21/n 1'
_atom_sites_solution_hydrogens geom
_atom_sites_solution_primary direct
_atom_sites_solution_secondary difmap
_audit_creation_method SHELXL-97
_cell_angle_alpha 90.000(5)
_cell_angle_beta 108.854(5)
_cell_angle_gamma 90.000(5)
_cell_formula_units_Z 4
_cell_length_a 12.642(5)
_cell_length_b 19.705(5)
_cell_length_c 12.658(5)
_cell_measurement_temperature 173(2)
_cell_volume 2984.1(18)
_computing_structure_refinement 'SHELXL-97 (Sheldrick, 1997)'
_diffrn_ambient_temperature 173(2)
_diffrn_measured_fraction_theta_full 0.983
_diffrn_measured_fraction_theta_max 0.983
_diffrn_radiation_monochromator graphite
_diffrn_radiation_source 'fine-focus sealed tube'
_diffrn_radiation_type MoK\a
_diffrn_radiation_wavelength 0.71069
_diffrn_reflns_av_R_equivalents 0.0495
_diffrn_reflns_av_sigmaI/netI 0.0445
_diffrn_reflns_limit_h_max 16
_diffrn_reflns_limit_h_min -16
_diffrn_reflns_limit_k_max 26
_diffrn_reflns_limit_k_min -26
_diffrn_reflns_limit_l_max 15
_diffrn_reflns_limit_l_min -16
_diffrn_reflns_number 26665
_diffrn_reflns_theta_full 28.29
_diffrn_reflns_theta_max 28.29
_diffrn_reflns_theta_min 1.70
_exptl_absorpt_coefficient_mu 0.869
_exptl_absorpt_correction_type none
_exptl_crystal_density_diffrn 1.467
_exptl_crystal_density_method 'not measured'
_exptl_crystal_F_000 1376
_refine_diff_density_max 0.447
_refine_diff_density_min -0.820
_refine_diff_density_rms 0.058
_refine_ls_extinction_method none
_refine_ls_goodness_of_fit_ref 1.043
_refine_ls_hydrogen_treatment mixed
_refine_ls_matrix_type full
_refine_ls_number_parameters 368
_refine_ls_number_reflns 7281
_refine_ls_number_restraints 0
_refine_ls_restrained_S_all 1.043
_refine_ls_R_factor_all 0.0341
_refine_ls_R_factor_gt 0.0312
_refine_ls_shift/su_max 1.077
_refine_ls_shift/su_mean 0.003
_refine_ls_structure_factor_coef Fsqd
_refine_ls_weighting_details 'calc w=1/[\s^2^(Fo^2^)+(0.0387P)^2^+0.4870P] where P=(Fo^2^+2Fc^2^)/3'
_refine_ls_weighting_scheme calc
_refine_ls_wR_factor_gt 0.0774
_refine_ls_wR_factor_ref 0.0793
_reflns_number_gt 6843
_reflns_number_total 7281
_reflns_threshold_expression >2sigma(I)
_cod_data_source_file om9000764_si_003.cif
_cod_data_source_block mf675
_cod_database_code 4069220

loop_
_symmetry_equiv_pos_as_xyz
'x, y, z'
'-x+1/2, y+1/2, -z+1/2'
'-x, -y, -z'
'x-1/2, -y-1/2, z-1/2'

loop_
_atom_site_label
_atom_site_type_symbol
_atom_site_fract_x
_atom_site_fract_y
_atom_site_fract_z
_atom_site_U_iso_or_equiv
_atom_site_adp_type
_atom_site_occupancy
_atom_site_symmetry_multiplicity
_atom_site_calc_flag
_atom_site_refinement_flags
_atom_site_disorder_assembly
_atom_site_disorder_group
C1 C 0.31579(18) -0.09904(9) 0.19607(17) 0.0204(4) Uani 1 1 d . . .
C2 C 0.3424(2) -0.18517(10) 0.08011(18) 0.0269(5) Uani 1 1 d . A 1
H2A H 0.3831 -0.1868 0.0252 0.032 Uiso 1 1 calc R A 1
H2B H 0.2808 -0.2187 0.0590 0.032 Uiso 1 1 calc R A 1
C3 C 0.4194(2) -0.19701(11) 0.19651(19) 0.0290(7) Uani 1.000(10) 1 d . A 1
H3A H 0.4133 -0.2441 0.2212 0.035 Uiso 0.93(5) 1 calc PR A 1
H3B H 0.4981 -0.1876 0.2026 0.035 Uiso 0.97(5) 1 calc PR A 1
C4 C 0.25037(18) -0.07902(10) -0.00907(16) 0.0220(4) Uani 1 1 d . A 1
C5 C 0.2132(2) -0.11495(12) -0.10716(18) 0.0305(5) Uani 1 1 d . A 1
H5 H 0.2171 -0.1631 -0.1051 0.037 Uiso 1 1 calc R A 1
C6 C 0.1705(2) -0.08245(13) -0.20855(19) 0.0368(6) Uani 1 1 d . A 1
H6 H 0.1450 -0.1082 -0.2755 0.044 Uiso 1 1 calc R A 1
C7 C 0.1649(2) -0.01341(13) -0.21255(19) 0.0347(5) Uani 1 1 d . A 1
H7 H 0.1370 0.0093 -0.2823 0.042 Uiso 1 1 calc R A 1
C8 C 0.1999(2) 0.02296(12) -0.11488(17) 0.0282(5) Uani 1 1 d . A 1
H8 H 0.1950 0.0711 -0.1183 0.034 Uiso 1 1 calc R A 1
C9 C 0.24200(18) -0.00815(10) -0.01144(16) 0.0216(4) Uani 1 1 d . A 1
C10 C 0.41984(19) 0.07168(12) 0.14321(18) 0.0276(4) Uani 1 1 d . A 1
H10 H 0.4405 0.0967 0.2158 0.033 Uiso 1 1 calc R A 1
C11 C 0.5007(2) 0.01288(14) 0.1593(2) 0.0381(6) Uani 1 1 d . A 1
H11A H 0.4966 -0.0154 0.2216 0.057 Uiso 1 1 calc R A 1
H11B H 0.5769 0.0304 0.1759 0.057 Uiso 1 1 calc R A 1
H11C H 0.4811 -0.0144 0.0910 0.057 Uiso 1 1 calc R A 1
C12 C 0.4345(2) 0.12098(13) 0.0571(2) 0.0409(5) Uani 1 1 d . A 1
H12A H 0.3873 0.1609 0.0537 0.061 Uiso 1 1 calc R A 1
H12B H 0.4127 0.0989 -0.0161 0.061 Uiso 1 1 calc R A 1
H12C H 0.5129 0.1350 0.0782 0.061 Uiso 1 1 calc R A 1
C13 C 0.1870(2) 0.11543(10) 0.07923(18) 0.0261(4) Uani 1 1 d . A 1
H13 H 0.1966 0.1365 0.0111 0.031 Uiso 1 1 calc R A 1
C14 C 0.0655(2) 0.09554(14) 0.0527(2) 0.0395(6) Uani 1 1 d . A 1
H14A H 0.0445 0.0640 -0.0106 0.059 Uiso 1 1 calc R A 1
H14B H 0.0185 0.1362 0.0334 0.059 Uiso 1 1 calc R A 1
H14C H 0.0549 0.0736 0.1179 0.059 Uiso 1 1 calc R A 1
C15 C 0.2203(2) 0.16722(12) 0.1727(2) 0.0395(6) Uani 1 1 d . A 1
H15A H 0.2984 0.1805 0.1869 0.059 Uiso 1 1 calc R A 1
H15B H 0.2120 0.1473 0.2405 0.059 Uiso 1 1 calc R A 1
H15C H 0.1722 0.2073 0.1511 0.059 Uiso 1 1 calc R A 1
C16 C 0.41087(17) -0.15412(10) 0.37811(16) 0.0214(4) Uani 1 1 d . A 1
C17 C 0.50280(19) -0.19522(11) 0.4275(2) 0.0298(5) Uani 1 1 d . A 1
H17 H 0.5446 -0.2132 0.3836 0.036 Uiso 1 1 calc R A 1
C18 C 0.5339(2) -0.21015(12) 0.5397(2) 0.0350(6) Uani 1 1 d . A 1
H18 H 0.5971 -0.2382 0.5725 0.042 Uiso 1 1 calc R A 1
C19 C 0.4747(2) -0.18503(12) 0.60418(19) 0.0330(5) Uani 1 1 d . A 1
H19 H 0.4943 -0.1971 0.6808 0.040 Uiso 1 1 calc R A 1
C20 C 0.3866(2) -0.14217(11) 0.55716(17) 0.0283(5) Uani 1 1 d . A 1
H20 H 0.3474 -0.1234 0.6028 0.034 Uiso 1 1 calc R A 1
C21 C 0.35309(17) -0.12533(10) 0.44421(16) 0.0213(4) Uani 1 1 d . A 1
C22 C 0.2447(2) -0.00889(11) 0.50254(17) 0.0275(5) Uani 1 1 d . A 1
H22 H 0.2464 -0.0366 0.5693 0.033 Uiso 1 1 calc R A 1
C23 C 0.3504(2) 0.03323(13) 0.5316(2) 0.0407(6) Uani 1 1 d . A 1
H23A H 0.4157 0.0033 0.5563 0.061 Uiso 1 1 calc R A 1
H23B H 0.3520 0.0649 0.5918 0.061 Uiso 1 1 calc R A 1
H23C H 0.3520 0.0587 0.4657 0.061 Uiso 1 1 calc R A 1
C24 C 0.1417(2) 0.03627(13) 0.4721(2) 0.0384(6) Uani 1 1 d . A 1
H24A H 0.0746 0.0080 0.4568 0.058 Uiso 1 1 calc R A 1
H24B H 0.1377 0.0629 0.4056 0.058 Uiso 1 1 calc R A 1
H24C H 0.1464 0.0670 0.5344 0.058 Uiso 1 1 calc R A 1
C25 C 0.11187(18) -0.11708(11) 0.36376(17) 0.0247(4) Uani 1 1 d . A 1
H25 H 0.0476 -0.0847 0.3427 0.030 Uiso 1 1 calc R A 1
C26 C 0.1069(2) -0.15555(17) 0.4656(2) 0.0482(7) Uani 1 1 d . A 1
H26A H 0.1144 -0.1236 0.5270 0.072 Uiso 1 1 calc R A 1
H26B H 0.1679 -0.1887 0.4879 0.072 Uiso 1 1 calc R A 1
H26C H 0.0351 -0.1792 0.4479 0.072 Uiso 1 1 calc R A 1
C27 C 0.0967(2) -0.16389(13) 0.2646(2) 0.0378(6) Uani 1 1 d . A 1
H27A H 0.1006 -0.1373 0.2005 0.057 Uiso 1 1 calc R A 1
H27B H 0.0238 -0.1863 0.2457 0.057 Uiso 1 1 calc R A 1
H27C H 0.1560 -0.1982 0.2837 0.057 Uiso 1 1 calc R A 1
N1 N 0.30090(16) -0.11649(8) 0.08951(14) 0.0223(3) Uani 1 1 d . A 1
N2 N 0.37784(15) -0.14780(9) 0.26112(14) 0.0219(3) Uani 1 1 d . A 1
F1A F -0.21958(17) -0.20141(9) 0.14547(13) 0.0523(5) Uani 1 1 d . B 1
F2A F -0.14401(13) -0.14659(8) 0.30635(14) 0.0445(4) Uani 1 1 d . B 1
F3A F -0.32801(13) -0.14446(7) 0.22535(14) 0.0426(4) Uani 1 1 d . B 1
F4A F -0.25450(16) -0.20472(9) 0.38232(14) 0.0519(5) Uani 1 1 d . B 1
F5A F -0.33209(15) -0.25816(9) 0.22119(17) 0.0543(5) Uani 1 1 d . B 1
F6A F -0.14615(14) -0.26071(8) 0.30305(14) 0.0447(4) Uani 1 1 d . B 1
P1 P 0.27673(5) 0.04084(2) 0.11539(4) 0.01980(10) Uani 1 1 d . A 1
P2 P 0.23899(4) -0.06674(2) 0.38757(4) 0.01928(10) Uani 1 1 d . A 1
P3A P -0.23730(5) -0.20302(3) 0.26332(5) 0.02628(12) Uani 1 1 d . B 1
Ni1 Ni 0.25975(2) -0.021714(12) 0.24405(2) 0.02047(7) Uani 1 1 d . A .
H1 H 0.229(3) 0.0397(17) 0.279(3) 0.073(11) Uiso 1 1 d . . .

loop_
_atom_site_aniso_label
_atom_site_aniso_U_11
_atom_site_aniso_U_22
_atom_site_aniso_U_33
_atom_site_aniso_U_23
_atom_site_aniso_U_13
_atom_site_aniso_U_12
C1 0.0242(10) 0.0179(8) 0.0208(9) -0.0002(8) 0.0099(7) -0.0017(8)
C2 0.0413(13) 0.0156(9) 0.0303(11) -0.0023(8) 0.0204(9) 0.0036(9)
C3 0.0358(14) 0.0226(11) 0.0335(13) 0.0030(9) 0.0181(10) 0.0060(9)
C4 0.0275(10) 0.0209(10) 0.0185(9) 0.0008(7) 0.0086(8) -0.0006(8)
C5 0.0435(14) 0.0246(11) 0.0251(10) -0.0053(9) 0.0136(9) -0.0016(10)
C6 0.0505(16) 0.0386(13) 0.0184(10) -0.0083(9) 0.0071(10) -0.0001(11)
C7 0.0462(15) 0.0373(13) 0.0171(9) 0.0020(9) 0.0055(9) 0.0022(11)
C8 0.0396(13) 0.0255(11) 0.0193(10) 0.0028(8) 0.0093(9) 0.0011(9)
C9 0.0286(11) 0.0185(9) 0.0182(9) -0.0018(7) 0.0084(8) -0.0007(8)
C10 0.0302(11) 0.0276(11) 0.0229(9) -0.0021(8) 0.0057(8) -0.0040(9)
C11 0.0317(13) 0.0438(15) 0.0369(13) 0.0075(11) 0.0085(10) 0.0047(11)
C12 0.0395(15) 0.0383(12) 0.0457(15) 0.0100(12) 0.0151(11) -0.0070(12)
C13 0.0355(12) 0.0189(9) 0.0239(10) 0.0055(8) 0.0095(9) 0.0065(9)
C14 0.0339(13) 0.0406(14) 0.0439(14) 0.0064(11) 0.0124(11) 0.0105(11)
C15 0.0575(17) 0.0227(11) 0.0367(13) -0.0048(10) 0.0130(11) 0.0108(11)
C16 0.0210(9) 0.0181(9) 0.0229(9) 0.0039(7) 0.0039(7) -0.0035(7)
C17 0.0256(11) 0.0238(11) 0.0362(12) 0.0041(9) 0.0051(9) 0.0010(8)
C18 0.0270(12) 0.0274(11) 0.0386(13) 0.0076(9) -0.0061(10) 0.0027(9)
C19 0.0360(13) 0.0296(11) 0.0236(10) 0.0072(9) -0.0040(9) -0.0012(10)
C20 0.0334(12) 0.0271(10) 0.0206(10) 0.0023(8) 0.0034(8) -0.0008(9)
C21 0.0236(10) 0.0188(9) 0.0182(9) 0.0026(7) 0.0024(8) -0.0015(8)
C22 0.0425(13) 0.0237(10) 0.0172(9) -0.0036(8) 0.0106(9) -0.0006(9)
C23 0.0516(16) 0.0332(13) 0.0338(12) -0.0131(10) 0.0088(11) -0.0106(11)
C24 0.0534(17) 0.0355(13) 0.0308(12) -0.0057(10) 0.0197(11) 0.0093(12)
C25 0.0248(11) 0.0258(10) 0.0217(10) -0.0001(8) 0.0052(8) -0.0023(8)
C26 0.0406(15) 0.0630(19) 0.0362(13) 0.0182(13) 0.0058(11) -0.0193(13)
C27 0.0362(13) 0.0342(12) 0.0423(13) -0.0143(11) 0.0118(11) -0.0086(10)
N1 0.0325(10) 0.0164(7) 0.0196(8) -0.0010(6) 0.0105(7) 0.0015(7)
N2 0.0251(9) 0.0190(8) 0.0235(8) 0.0009(7) 0.0105(7) 0.0018(7)
F1A 0.0840(13) 0.0459(10) 0.0323(8) 0.0066(7) 0.0262(8) 0.0072(9)
F2A 0.0346(8) 0.0403(8) 0.0529(9) -0.0005(7) 0.0063(7) -0.0076(7)
F3A 0.0343(8) 0.0304(8) 0.0591(10) 0.0130(7) 0.0094(7) 0.0075(6)
F4A 0.0743(12) 0.0525(10) 0.0419(9) 0.0160(8) 0.0369(9) 0.0140(9)
F5A 0.0436(10) 0.0316(8) 0.0766(12) 0.0064(8) 0.0041(8) -0.0082(7)
F6A 0.0423(9) 0.0383(9) 0.0558(9) 0.0171(7) 0.0189(7) 0.0173(7)
P1 0.0283(3) 0.0159(2) 0.0155(2) 0.00086(18) 0.00759(18) 0.00187(19)
P2 0.0250(3) 0.0182(2) 0.0143(2) 0.00031(18) 0.00577(17) 0.0007(2)
P3A 0.0270(3) 0.0249(3) 0.0274(3) 0.0075(2) 0.0094(2) 0.0022(2)
Ni1 0.03073(17) 0.01622(11) 0.01591(13) 0.00158(9) 0.00953(9) 0.00438(10)

loop_
_atom_type_symbol
_atom_type_description
_atom_type_scat_dispersion_real
_atom_type_scat_dispersion_imag
_atom_type_scat_source
C C 0.0033 0.0016 'International Tables Vol C Tables 4.2.6.8 and 6.1.1.4'
H H 0.0000 0.0000 'International Tables Vol C Tables 4.2.6.8 and 6.1.1.4'
N N 0.0061 0.0033 'International Tables Vol C Tables 4.2.6.8 and 6.1.1.4'
F F 0.0171 0.0103 'International Tables Vol C Tables 4.2.6.8 and 6.1.1.4'
P P 0.1023 0.0942 'International Tables Vol C Tables 4.2.6.8 and 6.1.1.4'
Ni Ni 0.3393 1.1124 'International Tables Vol C Tables 4.2.6.8 and 6.1.1.4'

loop_
_geom_angle_atom_site_label_1
_geom_angle_atom_site_label_2
_geom_angle_atom_site_label_3
_geom_angle
N2 C1 N1 107.28(16)
N2 C1 Ni1 126.47(15)
N1 C1 Ni1 126.25(15)
N1 C2 C3 101.49(17)
N1 C2 H2A 111.5
C3 C2 H2A 111.5
N1 C2 H2B 111.5
C3 C2 H2B 111.5
H2A C2 H2B 109.3
N2 C3 C2 102.07(18)
N2 C3 H3A 111.4
C2 C3 H3A 111.4
N2 C3 H3B 111.4
C2 C3 H3B 111.4
H3A C3 H3B 109.2
C5 C4 C9 119.56(19)
C5 C4 N1 117.01(19)
C9 C4 N1 123.35(18)
C4 C5 C6 121.2(2)
C4 C5 H5 119.4
C6 C5 H5 119.4
C7 C6 C5 119.9(2)
C7 C6 H6 120.1
C5 C6 H6 120.1
C6 C7 C8 119.3(2)
C6 C7 H7 120.3
C8 C7 H7 120.3
C7 C8 C9 122.2(2)
C7 C8 H8 118.9
C9 C8 H8 118.9
C8 C9 C4 117.68(19)
C8 C9 P1 120.87(16)
C4 C9 P1 121.35(15)
C11 C10 C12 110.7(2)
C11 C10 P1 110.74(17)
C12 C10 P1 114.65(17)
C11 C10 H10 106.8
C12 C10 H10 106.8
P1 C10 H10 106.8
C14 C13 C15 110.7(2)
C14 C13 P1 110.57(16)
C15 C13 P1 110.70(16)
C14 C13 H13 108.2
C15 C13 H13 108.2
P1 C13 H13 108.2
C17 C16 C21 119.4(2)
C17 C16 N2 116.5(2)
C21 C16 N2 124.00(18)
C18 C17 C16 120.5(2)
C18 C17 H17 119.7
C16 C17 H17 119.7
C19 C18 C17 120.6(2)
C19 C18 H18 119.7
C17 C18 H18 119.7
C18 C19 C20 119.3(2)
C18 C19 H19 120.4
C20 C19 H19 120.4
C19 C20 C21 121.8(2)
C19 C20 H20 119.1
C21 C20 H20 119.1
C20 C21 C16 118.24(19)
C20 C21 P2 119.93(17)
C16 C21 P2 121.83(15)
C23 C22 C24 110.9(2)
C23 C22 P2 109.82(17)
C24 C22 P2 110.64(16)
C23 C22 H22 108.5
C24 C22 H22 108.5
P2 C22 H22 108.5
C26 C25 C27 111.7(2)
C26 C25 P2 114.04(16)
C27 C25 P2 109.58(16)
C26 C25 H25 107.0
C27 C25 H25 107.0
P2 C25 H25 107.0
C25 C27 H27A 109.5
C25 C27 H27B 109.5
H27A C27 H27B 109.5
C25 C27 H27C 109.5
H27A C27 H27C 109.5
H27B C27 H27C 109.5
C1 N1 C4 128.99(17)
C1 N1 C2 112.24(17)
C4 N1 C2 118.76(17)
C1 N2 C16 128.66(17)
C1 N2 C3 111.96(17)
C16 N2 C3 119.26(17)
C9 P1 C13 104.81(10)
C9 P1 C10 106.87(10)
C13 P1 C10 106.07(11)
C9 P1 Ni1 108.59(7)
C13 P1 Ni1 117.07(8)
C10 P1 Ni1 112.73(7)
C21 P2 C25 105.39(10)
C21 P2 C22 105.15(10)
C25 P2 C22 105.97(10)
C21 P2 Ni1 107.74(7)
C25 P2 Ni1 115.65(7)
C22 P2 Ni1 115.97(8)
F5A P3A F1A 91.07(11)
F5A P3A F6A 90.48(11)
F1A P3A F6A 90.21(10)
F5A P3A F2A 178.73(11)
F1A P3A F2A 89.63(10)
F6A P3A F2A 90.59(10)
F5A P3A F3A 90.16(9)
F1A P3A F3A 90.49(10)
F6A P3A F3A 179.05(10)
F2A P3A F3A 88.77(9)
F5A P3A F4A 89.10(11)
F1A P3A F4A 179.71(11)
F6A P3A F4A 89.56(9)
F2A P3A F4A 90.21(10)
F3A P3A F4A 89.75(10)
C1 Ni1 P1 94.70(6)
C1 Ni1 P2 95.90(6)
P1 Ni1 P2 169.03(2)
C1 Ni1 H1 173.2(15)
P1 Ni1 H1 80.9(15)
P2 Ni1 H1 88.2(15)

loop_
_geom_bond_atom_site_label_1
_geom_bond_atom_site_label_2
_geom_bond_distance
C1 N2 1.341(3)
C1 N1 1.345(3)
C1 Ni1 1.8629(19)
C2 N1 1.470(3)
C2 C3 1.498(3)
C2 H2A 0.9900
C2 H2B 0.9900
C3 N2 1.470(3)
C3 H3A 0.9900
C3 H3B 0.9900
C4 C5 1.373(3)
C4 C9 1.400(3)
C4 N1 1.412(3)
C5 C6 1.379(3)
C5 H5 0.9500
C6 C7 1.362(4)
C6 H6 0.9500
C7 C8 1.373(3)
C7 H7 0.9500
C8 C9 1.387(3)
C8 H8 0.9500
C9 P1 1.802(2)
C10 C11 1.515(4)
C10 C12 1.515(3)
C10 P1 1.832(2)
C10 H10 1.0000
C11 H11A 0.9800
C11 H11B 0.9800
C11 H11C 0.9800
C12 H12A 0.9800
C12 H12B 0.9800
C12 H12C 0.9800
C13 C14 1.514(4)
C13 C15 1.516(3)
C13 P1 1.822(2)
C13 H13 1.0000
C14 H14A 0.9800
C14 H14B 0.9800
C14 H14C 0.9800
C15 H15A 0.9800
C15 H15B 0.9800
C15 H15C 0.9800
C16 C17 1.389(3)
C16 C21 1.397(3)
C16 N2 1.408(3)
C17 C18 1.377(3)
C17 H17 0.9500
C18 C19 1.366(4)
C18 H18 0.9500
C19 C20 1.371(3)
C19 H19 0.9500
C20 C21 1.394(3)
C20 H20 0.9500
C21 P2 1.805(2)
C22 C23 1.514(4)
C22 C24 1.520(4)
C22 P2 1.832(2)
C22 H22 1.0000
C23 H23A 0.9800
C23 H23B 0.9800
C23 H23C 0.9800
C24 H24A 0.9800
C24 H24B 0.9800
C24 H24C 0.9800
C25 C26 1.514(3)
C25 C27 1.519(3)
C25 P2 1.829(2)
C25 H25 1.0000
C26 H26A 0.9800
C26 H26B 0.9800
C26 H26C 0.9800
C27 H27A 0.9800
C27 H27B 0.9800
C27 H27C 0.9800
F1A P3A 1.5787(17)
F2A P3A 1.5840(16)
F3A P3A 1.5879(16)
F4A P3A 1.5903(17)
F5A P3A 1.5772(18)
F6A P3A 1.5806(16)
P1 Ni1 2.1080(8)
P2 Ni1 2.1129(9)
Ni1 H1 1.38(4)

loop_
_geom_torsion_atom_site_label_1
_geom_torsion_atom_site_label_2
_geom_torsion_atom_site_label_3
_geom_torsion_atom_site_label_4
_geom_torsion
N1 C2 C3 N2 21.0(2)
C9 C4 C5 C6 1.8(4)
N1 C4 C5 C6 -175.1(2)
C4 C5 C6 C7 0.2(4)
C5 C6 C7 C8 -1.4(4)
C6 C7 C8 C9 0.6(4)
C7 C8 C9 C4 1.3(4)
C7 C8 C9 P1 -175.1(2)
C5 C4 C9 C8 -2.5(3)
N1 C4 C9 C8 174.1(2)
C5 C4 C9 P1 173.90(18)
N1 C4 C9 P1 -9.5(3)
C21 C16 C17 C18 3.0(3)
N2 C16 C17 C18 -173.1(2)
C16 C17 C18 C19 0.2(4)
C17 C18 C19 C20 -2.9(4)
C18 C19 C20 C21 2.3(4)
C19 C20 C21 C16 0.9(3)
C19 C20 C21 P2 -178.27(18)
C17 C16 C21 C20 -3.5(3)
N2 C16 C21 C20 172.31(19)
C17 C16 C21 P2 175.61(16)
N2 C16 C21 P2 -8.6(3)
N2 C1 N1 C4 -173.7(2)
Ni1 C1 N1 C4 6.7(3)
N2 C1 N1 C2 7.9(2)
Ni1 C1 N1 C2 -171.76(15)
C5 C4 N1 C1 -159.5(2)
C9 C4 N1 C1 23.8(3)
C5 C4 N1 C2 18.8(3)
C9 C4 N1 C2 -157.9(2)
C3 C2 N1 C1 -19.0(2)
C3 C2 N1 C4 162.39(19)
N1 C1 N2 C16 -176.56(19)
Ni1 C1 N2 C16 3.1(3)
N1 C1 N2 C3 7.4(2)
Ni1 C1 N2 C3 -172.89(16)
C17 C16 N2 C1 -159.4(2)
C21 C16 N2 C1 24.7(3)
C17 C16 N2 C3 16.4(3)
C21 C16 N2 C3 -159.5(2)
C2 C3 N2 C1 -18.8(2)
C2 C3 N2 C16 164.77(17)
C8 C9 P1 C13 26.5(2)
C4 C9 P1 C13 -149.78(18)
C8 C9 P1 C10 -85.8(2)
C4 C9 P1 C10 97.93(19)
C8 C9 P1 Ni1 152.31(18)
C4 C9 P1 Ni1 -23.9(2)
C14 C13 P1 C9 66.27(18)
C15 C13 P1 C9 -170.62(17)
C14 C13 P1 C10 179.14(16)
C15 C13 P1 C10 -57.75(19)
C14 C13 P1 Ni1 -54.09(18)
C15 C13 P1 Ni1 69.02(19)
C11 C10 P1 C9 -61.06(18)
C12 C10 P1 C9 65.0(2)
C11 C10 P1 C13 -172.49(16)
C12 C10 P1 C13 -46.4(2)
C11 C10 P1 Ni1 58.16(18)
C12 C10 P1 Ni1 -175.74(15)
C20 C21 P2 C25 -80.87(19)
C16 C21 P2 C25 100.04(18)
C20 C21 P2 C22 30.9(2)
C16 C21 P2 C22 -148.23(17)
C20 C21 P2 Ni1 155.12(16)
C16 C21 P2 Ni1 -23.97(18)
C26 C25 P2 C21 53.9(2)
C27 C25 P2 C21 -72.19(18)
C26 C25 P2 C22 -57.2(2)
C27 C25 P2 C22 176.67(16)
C26 C25 P2 Ni1 172.78(18)
C27 C25 P2 Ni1 46.68(18)
C23 C22 P2 C21 66.37(19)
C24 C22 P2 C21 -170.85(17)
C23 C22 P2 C25 177.68(17)
C24 C22 P2 C25 -59.54(19)
C23 C22 P2 Ni1 -52.51(19)
C24 C22 P2 Ni1 70.27(19)
N2 C1 Ni1 P1 145.31(17)
N1 C1 Ni1 P1 -35.09(18)
N2 C1 Ni1 P2 -31.89(18)
N1 C1 Ni1 P2 147.71(17)
C9 P1 Ni1 C1 37.85(10)
C13 P1 Ni1 C1 156.19(11)
C10 P1 Ni1 C1 -80.37(11)
C9 P1 Ni1 P2 -156.97(14)
C13 P1 Ni1 P2 -38.63(17)
C10 P1 Ni1 P2 84.81(16)
C21 P2 Ni1 C1 36.24(10)
C25 P2 Ni1 C1 -81.32(11)
C22 P2 Ni1 C1 153.69(11)
C21 P2 Ni1 P1 -128.91(14)
C25 P2 Ni1 P1 113.53(15)
C22 P2 Ni1 P1 -11.46(17)
